data_7025886
loop_
_publ_author_name
'Wang, Jiao'
'Pan, Yingli'
'Chen, Jiangfang'
'Gu, Jiansheng'
'Zhang, Yong'
'Jia, Dingxian'

_publ_section_title
;
 Investigating metal size effects in the Ln/As/Se/amine (Ln = lanthanide
 excluding Pm, amine = en, dien, en+trien) systems: solvothermal syntheses
 and characterizations of lanthanide selenidoarsenates.
;
_journal_issue 30
_journal_name_full 'Dalton transactions (Cambridge, England : 2003)'
_journal_page_first 7066
_journal_page_last 7072
_journal_paper_doi 10.1039/c0dt00040j
_journal_volume 39
_journal_year 2010
_chemical_formula_moiety 'C9 H36 As N9 Se4 Sm'
_chemical_formula_sum 'C9 H36 As N9 Se4 Sm'
_chemical_formula_weight 811.57
_chemical_name_systematic
;
?
;
_space_group_IT_number 14
_symmetry_cell_setting monoclinic
_symmetry_Int_Tables_number 14
_symmetry_space_group_name_Hall '-P 2yn'
_symmetry_space_group_name_H-M 'P 1 21/n 1'
_atom_sites_solution_hydrogens geom
_atom_sites_solution_primary direct
_atom_sites_solution_secondary difmap
_audit_creation_method SHELXL-97
_cell_angle_alpha 90.00
_cell_angle_beta 92.360(3)
_cell_angle_gamma 90.00
_cell_formula_units_Z 4
_cell_length_a 11.1989(17)
_cell_length_b 12.9457(19)
_cell_length_c 16.241(3)
_cell_measurement_reflns_used 8713
_cell_measurement_temperature 153(2)
_cell_measurement_theta_max 25.3
_cell_measurement_theta_min 3.0
_cell_volume 2352.6(7)
_computing_cell_refinement CrystalClear
_computing_data_collection CrystalClear
_computing_data_reduction CrystalStructure
_computing_structure_refinement 'SHELXL-97 (Sheldrick, 1997)'
_computing_structure_solution 'SHELXS-97 (Sheldrick, 1990)'
_diffrn_ambient_temperature 153(2)
_diffrn_detector_area_resol_mean 7.31
_diffrn_measured_fraction_theta_full 0.998
_diffrn_measured_fraction_theta_max 0.998
_diffrn_measurement_device_type 'Rigaku Mercury'
_diffrn_measurement_method \w
_diffrn_radiation_monochromator graphite
_diffrn_radiation_source 'fine-focus sealed tube'
_diffrn_radiation_type MoK\a
_diffrn_radiation_wavelength 0.71073
_diffrn_reflns_av_R_equivalents 0.0348
_diffrn_reflns_av_sigmaI/netI 0.0269
_diffrn_reflns_limit_h_max 13
_diffrn_reflns_limit_h_min -13
_diffrn_reflns_limit_k_max 15
_diffrn_reflns_limit_k_min -15
_diffrn_reflns_limit_l_max 19
_diffrn_reflns_limit_l_min -19
_diffrn_reflns_number 22515
_diffrn_reflns_theta_full 25.35
_diffrn_reflns_theta_max 25.35
_diffrn_reflns_theta_min 3.15
_exptl_absorpt_coefficient_mu 10.093
_exptl_absorpt_correction_T_max 0.3323
_exptl_absorpt_correction_T_min 0.1155
_exptl_absorpt_correction_type multi-scan
_exptl_absorpt_process_details 'Jacobson, R. (1998) Private communication'
_exptl_crystal_colour orange-red
_exptl_crystal_density_diffrn 2.291
_exptl_crystal_density_method 'not measured'
_exptl_crystal_description block
_exptl_crystal_F_000 1540
_exptl_crystal_size_max 0.37
_exptl_crystal_size_mid 0.20
_exptl_crystal_size_min 0.14
_refine_diff_density_max 1.112
_refine_diff_density_min -0.830
_refine_diff_density_rms 0.129
_refine_ls_extinction_method none
_refine_ls_goodness_of_fit_ref 1.150
_refine_ls_hydrogen_treatment constr
_refine_ls_matrix_type full
_refine_ls_number_parameters 221
_refine_ls_number_reflns 4304
_refine_ls_number_restraints 4
_refine_ls_restrained_S_all 1.170
_refine_ls_R_factor_all 0.0297
_refine_ls_R_factor_gt 0.0267
_refine_ls_shift/su_max 0.001
_refine_ls_shift/su_mean 0.000
_refine_ls_structure_factor_coef Fsqd
_refine_ls_weighting_details 'calc w=1/[\s^2^(Fo^2^)+(0.0215P)^2^+5.0871P] where P=(Fo^2^+2Fc^2^)/3'
_refine_ls_weighting_scheme calc
_refine_ls_wR_factor_gt 0.0568
_refine_ls_wR_factor_ref 0.0580
_reflns_number_gt 4060
_reflns_number_total 4304
_reflns_threshold_expression >2sigma(I)
_cod_data_source_file c0dt00040j.txt
_cod_data_source_block complex_1d
_cod_original_cell_volume 2352.6(6)
_cod_original_sg_symbol_H-M 'P 21/n'
_cod_database_code 7025886

loop_
_symmetry_equiv_pos_as_xyz
'x, y, z'
'-x+1/2, y+1/2, -z+1/2'
'-x, -y, -z'
'x-1/2, -y-1/2, z-1/2'

loop_
_atom_site_label
_atom_site_type_symbol
_atom_site_fract_x
_atom_site_fract_y
_atom_site_fract_z
_atom_site_U_iso_or_equiv
_atom_site_adp_type
_atom_site_occupancy
_atom_site_symmetry_multiplicity
_atom_site_calc_flag
_atom_site_refinement_flags
As1 As 0.50216(4) 0.72517(3) 0.31007(3) 0.01132(10) Uani 1 1 d .
Sm1 Sm 0.517867(19) 0.266559(16) 0.325406(13) 0.01079(7) Uani 1 1 d .
Se1 Se 0.36484(4) 0.61564(3) 0.36869(3) 0.01500(11) Uani 1 1 d .
Se2 Se 0.67104(4) 0.74054(4) 0.39587(3) 0.01833(11) Uani 1 1 d .
Se3 Se 0.41026(4) 0.88433(3) 0.29811(3) 0.02107(12) Uani 1 1 d .
Se4 Se 0.55390(4) 0.65757(4) 0.18555(3) 0.01757(11) Uani 1 1 d .
N1 N 0.7192(3) 0.3420(3) 0.2896(2) 0.0185(8) Uani 1 1 d .
H1A H 0.7782 0.2957 0.3053 0.022 Uiso 1 1 calc R
H1B H 0.7206 0.3495 0.2333 0.022 Uiso 1 1 calc R
N2 N 0.5774(3) 0.4201(3) 0.4154(2) 0.0151(8) Uani 1 1 d .
H2A H 0.5367 0.4776 0.3965 0.018 Uiso 1 1 calc R
H2B H 0.5553 0.4076 0.4684 0.018 Uiso 1 1 calc R
N3 N 0.3363(3) 0.3247(3) 0.4015(2) 0.0146(8) Uani 1 1 d .
H3A H 0.3579 0.3308 0.4565 0.018 Uiso 1 1 calc R
H3B H 0.3147 0.3894 0.3827 0.018 Uiso 1 1 calc R
N4 N 0.3455(3) 0.1416(3) 0.3092(2) 0.0192(8) Uani 1 1 d .
H4A H 0.3002 0.1577 0.2625 0.023 Uiso 1 1 calc R
H4B H 0.3745 0.0756 0.3034 0.023 Uiso 1 1 calc R
N5 N 0.5314(3) 0.2119(3) 0.1743(2) 0.0170(8) Uani 1 1 d .
H5A H 0.6101 0.2145 0.1603 0.020 Uiso 1 1 calc R
H5B H 0.5063 0.1445 0.1690 0.020 Uiso 1 1 calc R
N6 N 0.4238(4) 0.3991(3) 0.2259(2) 0.0193(9) Uani 1 1 d .
H6A H 0.3420 0.3920 0.2250 0.023 Uiso 1 1 calc R
H6B H 0.4422 0.4645 0.2447 0.023 Uiso 1 1 calc R
N7 N 0.5679(4) 0.1921(3) 0.4708(2) 0.0274(10) Uani 1 1 d D
N8 N 0.6384(3) 0.0979(3) 0.3235(2) 0.0158(8) Uani 1 1 d .
H8A H 0.5939 0.0496 0.2942 0.019 Uiso 1 1 calc R
H8B H 0.7065 0.1098 0.2951 0.019 Uiso 1 1 calc R
N9 N 0.4314(4) 1.0086(3) 0.1030(2) 0.0221(9) Uani 1 1 d .
H9B H 0.4195 0.9624 0.1406 0.027 Uiso 1 1 d R
H9A H 0.3673 1.0348 0.0905 0.027 Uiso 1 1 d R
C1 C 0.7470(4) 0.4430(4) 0.3287(3) 0.0189(10) Uani 1 1 d .
H1C H 0.7050 0.4989 0.2976 0.023 Uiso 1 1 calc R
H1D H 0.8340 0.4564 0.3280 0.023 Uiso 1 1 calc R
C2 C 0.7075(4) 0.4413(3) 0.4162(3) 0.0167(10) Uani 1 1 d .
H2C H 0.7515 0.3869 0.4478 0.020 Uiso 1 1 calc R
H2D H 0.7248 0.5086 0.4429 0.020 Uiso 1 1 calc R
C3 C 0.2300(4) 0.2566(3) 0.3935(3) 0.0170(10) Uani 1 1 d .
H3C H 0.1785 0.2784 0.3456 0.020 Uiso 1 1 calc R
H3D H 0.1829 0.2620 0.4436 0.020 Uiso 1 1 calc R
C4 C 0.2698(4) 0.1463(3) 0.3820(3) 0.0180(10) Uani 1 1 d .
H4C H 0.3159 0.1224 0.4318 0.022 Uiso 1 1 calc R
H4D H 0.1993 0.1008 0.3734 0.022 Uiso 1 1 calc R
C5 C 0.4593(5) 0.2768(4) 0.1159(3) 0.0268(12) Uani 1 1 d .
H5C H 0.3751 0.2534 0.1146 0.032 Uiso 1 1 calc R
H5D H 0.4895 0.2688 0.0598 0.032 Uiso 1 1 calc R
C6 C 0.4656(5) 0.3877(4) 0.1406(3) 0.0270(12) Uani 1 1 d .
H6C H 0.5489 0.4128 0.1381 0.032 Uiso 1 1 calc R
H6D H 0.4148 0.4296 0.1021 0.032 Uiso 1 1 calc R
C7A C 0.5845(7) 0.0782(6) 0.4685(5) 0.0194(14) Uani 0.50 1 d PD
C7B C 0.6827(7) 0.1343(6) 0.4710(5) 0.0194(14) Uani 0.50 1 d PD
C8 C 0.6743(5) 0.0525(4) 0.4044(3) 0.0269(12) Uani 1 1 d D
C9 C 0.4735(4) 0.9596(3) 0.0278(3) 0.0180(10) Uani 1 1 d .
H9C H 0.4058 0.9246 -0.0018 0.022 Uiso 1 1 calc R
H9D H 0.5346 0.9068 0.0427 0.022 Uiso 1 1 calc R

loop_
_atom_site_aniso_label
_atom_site_aniso_U_11
_atom_site_aniso_U_22
_atom_site_aniso_U_33
_atom_site_aniso_U_23
_atom_site_aniso_U_13
_atom_site_aniso_U_12
As1 0.0107(2) 0.0132(2) 0.0101(2) 0.00090(17) 0.00066(17) 0.00014(17)
Sm1 0.01040(12) 0.01188(12) 0.01012(12) -0.00196(8) 0.00087(8) 0.00037(8)
Se1 0.0137(2) 0.0154(2) 0.0161(2) 0.00117(18) 0.00323(18) -0.00185(17)
Se2 0.0121(2) 0.0315(3) 0.0113(2) 0.00163(19) -0.00110(18) -0.00191(19)
Se3 0.0274(3) 0.0131(2) 0.0222(3) 0.00103(19) -0.0046(2) 0.00349(19)
Se4 0.0127(2) 0.0271(3) 0.0130(2) -0.00433(19) 0.00136(17) 0.00024(19)
N1 0.018(2) 0.023(2) 0.014(2) -0.0038(16) 0.0024(16) -0.0010(16)
N2 0.0133(19) 0.0160(19) 0.0160(19) -0.0025(16) 0.0008(15) 0.0004(15)
N3 0.017(2) 0.0141(18) 0.0132(19) 0.0008(15) 0.0012(15) -0.0004(15)
N4 0.016(2) 0.0144(19) 0.027(2) -0.0059(17) 0.0002(17) -0.0002(16)
N5 0.017(2) 0.020(2) 0.0141(19) -0.0039(16) 0.0010(15) 0.0023(16)
N6 0.025(2) 0.0162(19) 0.017(2) -0.0030(16) 0.0007(17) 0.0032(16)
N7 0.049(3) 0.020(2) 0.014(2) -0.0001(17) 0.0023(19) 0.021(2)
N8 0.0156(19) 0.0153(19) 0.017(2) -0.0040(16) 0.0024(15) 0.0022(15)
N9 0.021(2) 0.024(2) 0.022(2) 0.0034(17) 0.0038(17) -0.0023(17)
C1 0.017(2) 0.022(2) 0.017(2) 0.003(2) 0.0007(19) -0.002(2)
C2 0.016(2) 0.019(2) 0.015(2) -0.0020(19) -0.0011(18) -0.0049(19)
C3 0.010(2) 0.026(2) 0.015(2) -0.0019(19) -0.0001(18) -0.0002(18)
C4 0.015(2) 0.014(2) 0.025(3) 0.002(2) -0.0023(19) -0.0029(18)
C5 0.036(3) 0.032(3) 0.013(2) -0.003(2) -0.002(2) 0.004(2)
C6 0.035(3) 0.028(3) 0.018(3) 0.000(2) 0.002(2) 0.002(2)
C7A 0.016(3) 0.020(3) 0.023(4) 0.001(3) 0.001(3) 0.003(3)
C7B 0.016(3) 0.020(3) 0.023(4) 0.001(3) 0.001(3) 0.003(3)
C8 0.034(3) 0.026(3) 0.021(3) 0.006(2) 0.005(2) 0.014(2)
C9 0.015(2) 0.020(2) 0.019(2) 0.002(2) 0.0012(19) -0.0023(19)

loop_
_atom_type_symbol
_atom_type_description
_atom_type_scat_dispersion_real
_atom_type_scat_dispersion_imag
_atom_type_scat_source
C C 0.0033 0.0016 'International Tables Vol C Tables 4.2.6.8 and 6.1.1.4'
H H 0.0000 0.0000 'International Tables Vol C Tables 4.2.6.8 and 6.1.1.4'
As As 0.0499 2.0058 'International Tables Vol C Tables 4.2.6.8 and 6.1.1.4'
Sm Sm -0.1578 3.6682 'International Tables Vol C Tables 4.2.6.8 and 6.1.1.4'
N N 0.0061 0.0033 'International Tables Vol C Tables 4.2.6.8 and 6.1.1.4'
Se Se -0.0929 2.2259 'International Tables Vol C Tables 4.2.6.8 and 6.1.1.4'

loop_
_geom_angle_atom_site_label_1
_geom_angle_atom_site_label_2
_geom_angle_atom_site_label_3
_geom_angle
_geom_angle_site_symmetry_1
_geom_angle_site_symmetry_3
Se4 As1 Se3 113.17(2) . .
Se4 As1 Se2 109.48(2) . .
Se3 As1 Se2 108.96(2) . .
Se4 As1 Se1 108.84(2) . .
Se3 As1 Se1 106.19(2) . .
Se2 As1 Se1 110.14(2) . .
N4 Sm1 N3 67.41(12) . .
N4 Sm1 N2 137.99(12) . .
N3 Sm1 N2 71.61(11) . .
N4 Sm1 N1 154.52(12) . .
N3 Sm1 N1 137.09(11) . .
N2 Sm1 N1 67.49(11) . .
N4 Sm1 N6 94.08(13) . .
N3 Sm1 N6 77.92(12) . .
N2 Sm1 N6 85.99(12) . .
N1 Sm1 N6 86.77(13) . .
N4 Sm1 N5 78.38(12) . .
N3 Sm1 N5 128.89(12) . .
N2 Sm1 N5 137.91(12) . .
N1 Sm1 N5 78.44(12) . .
N6 Sm1 N5 67.60(12) . .
N4 Sm1 N8 81.60(12) . .
N3 Sm1 N8 133.68(11) . .
N2 Sm1 N8 123.13(12) . .
N1 Sm1 N8 81.53(12) . .
N6 Sm1 N8 140.06(11) . .
N5 Sm1 N8 72.66(12) . .
N4 Sm1 N7 89.54(14) . .
N3 Sm1 N7 79.31(12) . .
N2 Sm1 N7 74.04(12) . .
N1 Sm1 N7 100.98(13) . .
N6 Sm1 N7 153.50(11) . .
N5 Sm1 N7 138.63(12) . .
N8 Sm1 N7 66.44(11) . .
C1 N1 Sm1 114.4(3) . .
C1 N1 H1A 108.6 . .
Sm1 N1 H1A 108.6 . .
C1 N1 H1B 108.6 . .
Sm1 N1 H1B 108.6 . .
H1A N1 H1B 107.6 . .
C2 N2 Sm1 112.6(2) . .
C2 N2 H2A 109.1 . .
Sm1 N2 H2A 109.1 . .
C2 N2 H2B 109.1 . .
Sm1 N2 H2B 109.1 . .
H2A N2 H2B 107.8 . .
C3 N3 Sm1 115.9(3) . .
C3 N3 H3A 108.3 . .
Sm1 N3 H3A 108.3 . .
C3 N3 H3B 108.3 . .
Sm1 N3 H3B 108.3 . .
H3A N3 H3B 107.4 . .
C4 N4 Sm1 110.5(3) . .
C4 N4 H4A 109.5 . .
Sm1 N4 H4A 109.5 . .
C4 N4 H4B 109.5 . .
Sm1 N4 H4B 109.5 . .
H4A N4 H4B 108.1 . .
C5 N5 Sm1 113.9(3) . .
C5 N5 H5A 108.8 . .
Sm1 N5 H5A 108.8 . .
C5 N5 H5B 108.8 . .
Sm1 N5 H5B 108.8 . .
H5A N5 H5B 107.7 . .
C6 N6 Sm1 112.6(3) . .
C6 N6 H6A 109.1 . .
Sm1 N6 H6A 109.1 . .
C6 N6 H6B 109.1 . .
Sm1 N6 H6B 109.1 . .
H6A N6 H6B 107.8 . .
C7A N7 C7B 52.6(5) . .
C7A N7 Sm1 111.6(4) . .
C7B N7 Sm1 110.1(4) . .
C8 N8 Sm1 116.8(3) . .
C8 N8 H8A 108.1 . .
Sm1 N8 H8A 108.1 . .
C8 N8 H8B 108.1 . .
Sm1 N8 H8B 108.1 . .
H8A N8 H8B 107.3 . .
H9A N9 C9 106.4 . .
H9A N9 H9B 107.6 . .
C9 N9 H9B 110.5 . .
H9A N9 H9A 0.0 . .
C9 N9 H9A 106.4 . .
H9B N9 H9A 107.6 . .
N1 C1 C2 109.0(4) . .
N1 C1 H1C 109.9 . .
C2 C1 H1C 109.9 . .
N1 C1 H1D 109.9 . .
C2 C1 H1D 109.9 . .
H1C C1 H1D 108.3 . .
N2 C2 C1 108.7(4) . .
N2 C2 H2C 109.9 . .
C1 C2 H2C 109.9 . .
N2 C2 H2D 109.9 . .
C1 C2 H2D 109.9 . .
H2C C2 H2D 108.3 . .
N3 C3 C4 109.5(3) . .
N3 C3 H3C 109.8 . .
C4 C3 H3C 109.8 . .
N3 C3 H3D 109.8 . .
C4 C3 H3D 109.8 . .
H3C C3 H3D 108.2 . .
N4 C4 C3 108.5(4) . .
N4 C4 H4C 110.0 . .
C3 C4 H4C 110.0 . .
N4 C4 H4D 110.0 . .
C3 C4 H4D 110.0 . .
H4C C4 H4D 108.4 . .
N5 C5 C6 110.8(4) . .
N5 C5 H5C 109.5 . .
C6 C5 H5C 109.5 . .
N5 C5 H5D 109.5 . .
C6 C5 H5D 109.5 . .
H5C C5 H5D 108.1 . .
N6 C6 C5 109.5(4) . .
N6 C6 H6C 109.8 . .
C5 C6 H6C 109.8 . .
N6 C6 H6D 109.8 . .
C5 C6 H6D 109.8 . .
H6C C6 H6D 108.2 . .
N7 C7A C8 108.8(5) . .
N7 C7B C8 108.8(5) . .
N8 C8 C7A 111.0(5) . .
N8 C8 C7B 111.3(5) . .
C7A C8 C7B 51.6(5) . .
N9 C9 C9 110.0(5) . 3_675
N9 C9 H9C 109.7 . .
C9 C9 H9C 109.7 3_675 .
N9 C9 H9D 109.7 . .
C9 C9 H9D 109.7 3_675 .
H9C C9 H9D 108.2 . .

loop_
_geom_bond_atom_site_label_1
_geom_bond_atom_site_label_2
_geom_bond_distance
_geom_bond_site_symmetry_2
As1 Se4 2.2996(7) .
As1 Se3 2.3078(7) .
As1 Se2 2.3112(7) .
As1 Se1 2.3243(6) .
Sm1 N4 2.523(4) .
Sm1 N3 2.537(3) .
Sm1 N2 2.540(3) .
Sm1 N1 2.546(4) .
Sm1 N6 2.555(4) .
Sm1 N5 2.564(4) .
Sm1 N8 2.568(3) .
Sm1 N7 2.591(4) .
N1 C1 1.480(6) .
N1 H1A 0.9200 .
N1 H1B 0.9200 .
N2 C2 1.482(5) .
N2 H2A 0.9200 .
N2 H2B 0.9200 .
N3 C3 1.483(5) .
N3 H3A 0.9200 .
N3 H3B 0.9200 .
N4 C4 1.484(6) .
N4 H4A 0.9200 .
N4 H4B 0.9200 .
N5 C5 1.481(6) .
N5 H5A 0.9200 .
N5 H5B 0.9200 .
N6 C6 1.487(6) .
N6 H6A 0.9200 .
N6 H6B 0.9200 .
N7 C7A 1.487(7) .
N7 C7B 1.488(7) .
N8 C8 1.480(6) .
N8 H8A 0.9200 .
N8 H8B 0.9200 .
N9 H9A 0.8116 .
N9 C9 1.471(6) .
N9 H9B 0.8692 .
N9 H9A 0.8116 .
C1 C2 1.507(6) .
C1 H1C 0.9900 .
C1 H1D 0.9900 .
C2 H2C 0.9900 .
C2 H2D 0.9900 .
C3 C4 1.509(6) .
C3 H3C 0.9900 .
C3 H3D 0.9900 .
C4 H4C 0.9900 .
C4 H4D 0.9900 .
C5 C6 1.492(7) .
C5 H5C 0.9900 .
C5 H5D 0.9900 .
C6 H6C 0.9900 .
C6 H6D 0.9900 .
C7A C8 1.514(7) .
C7B C8 1.514(7) .
C9 C9 1.519(9) 3_675
C9 H9C 0.9900 .
C9 H9D 0.9900 .

loop_
_geom_hbond_atom_site_label_D
_geom_hbond_atom_site_label_H
_geom_hbond_atom_site_label_A
_geom_hbond_distance_DH
_geom_hbond_distance_HA
_geom_hbond_distance_DA
_geom_hbond_angle_DHA
_geom_hbond_site_symmetry_A
N1 H1A Se4 0.92 2.60 3.498(4) 167.2 2_645
N2 H2A Se1 0.92 2.65 3.536(4) 161.6 .
N2 H2B Se1 0.92 2.77 3.570(4) 145.4 3_666
N3 H3A Se2 0.92 2.60 3.403(4) 145.8 3_666
N3 H3B Se1 0.92 2.99 3.819(4) 150.3 .
N4 H4A Se1 0.92 2.82 3.668(4) 154.6 2_545
N4 H4B Se3 0.92 2.51 3.415(4) 167.7 1_545
N5 H5A Se2 0.92 2.67 3.585(4) 172.3 2_645
N5 H5B N9 0.92 2.21 3.068(5) 155.5 1_545
N6 H6A Se3 0.92 2.84 3.751(4) 172.3 2_545
N6 H6B Se1 0.92 2.96 3.715(4) 140.0 .
N8 H8A Se3 0.92 2.97 3.776(4) 147.1 1_545
N8 H8B Se4 0.92 2.76 3.541(4) 143.4 2_645

loop_
_geom_torsion_atom_site_label_1
_geom_torsion_atom_site_label_2
_geom_torsion_atom_site_label_3
_geom_torsion_atom_site_label_4
_geom_torsion
_geom_torsion_site_symmetry_4
N4 Sm1 N1 C1 168.4(3) .
N3 Sm1 N1 C1 7.3(4) .
N2 Sm1 N1 C1 -11.3(3) .
N6 Sm1 N1 C1 75.7(3) .
N5 Sm1 N1 C1 143.5(3) .
N8 Sm1 N1 C1 -142.6(3) .
N7 Sm1 N1 C1 -78.8(3) .
N4 Sm1 N2 C2 160.1(3) .
N3 Sm1 N2 C2 173.2(3) .
N1 Sm1 N2 C2 -20.1(3) .
N6 Sm1 N2 C2 -108.2(3) .
N5 Sm1 N2 C2 -58.6(3) .
N8 Sm1 N2 C2 42.5(3) .
N7 Sm1 N2 C2 89.4(3) .
N4 Sm1 N3 C3 -1.3(3) .
N2 Sm1 N3 C3 -171.9(3) .
N1 Sm1 N3 C3 170.0(3) .
N6 Sm1 N3 C3 98.3(3) .
N5 Sm1 N3 C3 50.7(3) .
N8 Sm1 N3 C3 -53.3(3) .
N7 Sm1 N3 C3 -95.3(3) .
N3 Sm1 N4 C4 -28.4(3) .
N2 Sm1 N4 C4 -14.9(4) .
N1 Sm1 N4 C4 165.5(3) .
N6 Sm1 N4 C4 -103.5(3) .
N5 Sm1 N4 C4 -169.6(3) .
N8 Sm1 N4 C4 116.5(3) .
N7 Sm1 N4 C4 50.2(3) .
N4 Sm1 N5 C5 89.0(3) .
N3 Sm1 N5 C5 41.0(4) .
N2 Sm1 N5 C5 -65.7(4) .
N1 Sm1 N5 C5 -101.7(3) .
N6 Sm1 N5 C5 -10.4(3) .
N8 Sm1 N5 C5 173.7(3) .
N7 Sm1 N5 C5 164.8(3) .
N4 Sm1 N6 C6 -95.0(3) .
N3 Sm1 N6 C6 -160.9(3) .
N2 Sm1 N6 C6 127.1(3) .
N1 Sm1 N6 C6 59.5(3) .
N5 Sm1 N6 C6 -19.4(3) .
N8 Sm1 N6 C6 -13.2(4) .
N7 Sm1 N6 C6 167.8(3) .
N4 Sm1 N7 C7A 54.5(4) .
N3 Sm1 N7 C7A 121.6(4) .
N2 Sm1 N7 C7A -164.7(4) .
N1 Sm1 N7 C7A -102.1(4) .
N6 Sm1 N7 C7A 152.8(4) .
N5 Sm1 N7 C7A -17.2(5) .
N8 Sm1 N7 C7A -26.5(4) .
N4 Sm1 N7 C7B 111.1(4) .
N3 Sm1 N7 C7B 178.2(4) .
N2 Sm1 N7 C7B -108.1(4) .
N1 Sm1 N7 C7B -45.5(4) .
N6 Sm1 N7 C7B -150.7(4) .
N5 Sm1 N7 C7B 39.4(5) .
N8 Sm1 N7 C7B 30.1(4) .
N4 Sm1 N8 C8 -95.4(3) .
N3 Sm1 N8 C8 -48.0(4) .
N2 Sm1 N8 C8 47.8(4) .
N1 Sm1 N8 C8 103.8(3) .
N6 Sm1 N8 C8 178.3(3) .
N5 Sm1 N8 C8 -175.7(3) .
N7 Sm1 N8 C8 -2.2(3) .
Sm1 N1 C1 C2 40.6(4) .
Sm1 N2 C2 C1 48.9(4) .
N1 C1 C2 N2 -59.0(5) .
Sm1 N3 C3 C4 30.1(4) .
Sm1 N4 C4 C3 55.6(4) .
N3 C3 C4 N4 -56.4(5) .
Sm1 N5 C5 C6 39.2(5) .
Sm1 N6 C6 C5 47.2(5) .
N5 C5 C6 N6 -57.4(5) .
C7B N7 C7A C8 -47.1(6) .
Sm1 N7 C7A C8 52.3(7) .
C7A N7 C7B C8 47.1(6) .
Sm1 N7 C7B C8 -55.3(6) .
Sm1 N8 C8 C7A 30.0(6) .
Sm1 N8 C8 C7B -25.6(6) .
N7 C7A C8 N8 -54.2(7) .
N7 C7A C8 C7B 46.9(6) .
N7 C7B C8 N8 53.7(7) .
N7 C7B C8 C7A -46.8(6) .
H9A N9 C9 C9 79.2 3_675
